data_4086806
loop_
_publ_author_name
'Raya-Bar\'on, \'Alvaro'
'Ortu\~no, Manuel A.'
'O\~na-Burgos, Pascual'
'Rodr\'iguez-Di\'eguez, Antonio'
'Langer, Robert'
'Cramer, Christopher J.'
'Kuzu, Istemi'
'Fern\'andez, Ignacio'

_publ_section_title
;
 Efficient Hydrosilylation of Acetophenone with a New Anthraquinonic
 Amide-Based Iron Precatalyst
;
_journal_name_full Organometallics
_journal_paper_doi 10.1021/acs.organomet.6b00765
_journal_year 2016
_chemical_formula_moiety 'C40.50 H27 Cl Fe N4 O4'
_chemical_formula_sum 'C40.5 H27 Cl Fe N4 O4'
_chemical_formula_weight 724.96
_space_group_crystal_system monoclinic
_space_group_IT_number 14
_space_group_name_Hall '-P 2yn'
_space_group_name_H-M_alt 'P 1 21/n 1'
_symmetry_space_group_name_Hall '-P 2yn'
_symmetry_space_group_name_H-M 'P 1 21/n 1'
_atom_sites_solution_hydrogens 'calculated positions'
_atom_sites_solution_primary 'Patterson method'
_atom_sites_solution_secondary difmap
_audit_creation_method SHELXL-2014/7
_cell_angle_alpha 90
_cell_angle_beta 108.03(1)
_cell_angle_gamma 90
_cell_formula_units_Z 4
_cell_length_a 12.144(1)
_cell_length_b 22.421(1)
_cell_length_c 12.280(1)
_cell_measurement_reflns_used 8000
_cell_measurement_temperature 100(2)
_cell_measurement_theta_max 25.2
_cell_measurement_theta_min 1.82
_cell_volume 3179.4(4)
_computing_cell_refinement 'IPDS 2T (Stoe)'
_computing_data_collection 'IPDS 2T (Stoe)'
_computing_data_reduction 'IPDS 2T (Stoe)'
_computing_publication_material 'WinGX (Farrugia, 2012)'
_computing_structure_refinement 'SHELXL-2014/7 (Sheldrick, 2014)'
_computing_structure_solution 'SHELXS-86 (Sheldrick, 1986)'
_diffrn_ambient_temperature 100(2)
_diffrn_measured_fraction_theta_full 0.996
_diffrn_measured_fraction_theta_max 0.991
_diffrn_measurement_device_type 'IPDS 2T (Stoe)'
_diffrn_measurement_method 'IPDS 2T (Stoe)'
_diffrn_radiation_type MoK\a
_diffrn_radiation_wavelength 0.71073
_diffrn_reflns_av_R_equivalents 0.0275
_diffrn_reflns_av_unetI/netI 0.0223
_diffrn_reflns_Laue_measured_fraction_full 0.996
_diffrn_reflns_Laue_measured_fraction_max 0.991
_diffrn_reflns_limit_h_max 14
_diffrn_reflns_limit_h_min -12
_diffrn_reflns_limit_k_max 27
_diffrn_reflns_limit_k_min -25
_diffrn_reflns_limit_l_max 15
_diffrn_reflns_limit_l_min -15
_diffrn_reflns_number 16645
_diffrn_reflns_point_group_measured_fraction_full 0.996
_diffrn_reflns_point_group_measured_fraction_max 0.991
_diffrn_reflns_theta_full 25.242
_diffrn_reflns_theta_max 25.902
_diffrn_reflns_theta_min 1.817
_diffrn_source 'fine-focus sealed tube'
_exptl_absorpt_coefficient_mu 0.611
_exptl_absorpt_correction_T_max 0.93
_exptl_absorpt_correction_T_min 0.84
_exptl_absorpt_correction_type numerical
_exptl_absorpt_process_details 'X-red32/X-area (Stoe)'
_exptl_crystal_colour 'dark brown'
_exptl_crystal_density_diffrn 1.515
_exptl_crystal_description plates
_exptl_crystal_F_000 1492
_exptl_crystal_size_max 0.32
_exptl_crystal_size_mid 0.29
_exptl_crystal_size_min 0.22
_refine_diff_density_max 0.902
_refine_diff_density_min -0.780
_refine_diff_density_rms 0.045
_refine_ls_extinction_method none
_refine_ls_goodness_of_fit_ref 1.055
_refine_ls_hydrogen_treatment riding
_refine_ls_matrix_type full
_refine_ls_number_parameters 461
_refine_ls_number_reflns 6130
_refine_ls_number_restraints 0
_refine_ls_restrained_S_all 1.055
_refine_ls_R_factor_all 0.0355
_refine_ls_R_factor_gt 0.0300
_refine_ls_shift/su_max 0.000
_refine_ls_shift/su_mean 0.000
_refine_ls_structure_factor_coef Fsqd
_refine_ls_weighting_details 'w=1/[\s^2^(Fo^2^)+(0.0380P)^2^+1.5476P] where P=(Fo^2^+2Fc^2^)/3'
_refine_ls_weighting_scheme calc
_refine_ls_wR_factor_gt 0.0764
_refine_ls_wR_factor_ref 0.0787
_reflns_Friedel_coverage 0.000
_reflns_number_gt 5436
_reflns_number_total 6130
_reflns_threshold_expression 'I > 2\s(I)'
_cod_data_source_file om6b00765_si_003.cif
_cod_data_source_block shelx
_cod_original_formula_sum 'C40.50 H27 Cl Fe N4 O4'
_cod_database_code 4086806
_shelx_shelxl_version_number 2014/7
_shelx_space_group_comment
;
The symmetry employed for this shelxl refinement is uniquely defined
by the following loop, which should always be used as a source of
symmetry information in preference to the above space-group names.
They are only intended as comments.
;

loop_
_space_group_symop_operation_xyz
'x, y, z'
'-x+1/2, y+1/2, -z+1/2'
'-x, -y, -z'
'x-1/2, -y-1/2, z-1/2'

loop_
_atom_site_label
_atom_site_type_symbol
_atom_site_fract_x
_atom_site_fract_y
_atom_site_fract_z
_atom_site_U_iso_or_equiv
_atom_site_adp_type
_atom_site_occupancy
_atom_site_site_symmetry_order
_atom_site_calc_flag
_atom_site_refinement_flags_posn
_atom_site_refinement_flags_adp
_atom_site_refinement_flags_occupancy
Fe1 Fe 0.12455(2) 0.13026(2) 0.20633(2) 0.01908(8) Uani 1 1 d . . .
O1 O 0.11860(10) 0.05737(5) 0.29706(9) 0.0224(2) Uani 1 1 d . . .
O2 O 0.28336(11) -0.02447(6) 0.73029(10) 0.0344(3) Uani 1 1 d . . .
N1 N 0.24057(12) 0.16208(6) 0.35871(11) 0.0211(3) Uani 1 1 d . . .
N2 N 0.16443(12) 0.21808(6) 0.15424(11) 0.0224(3) Uani 1 1 d . . .
C1 C 0.15740(13) 0.04277(7) 0.40147(13) 0.0192(3) Uani 1 1 d . . .
C2 C 0.11199(14) -0.01355(7) 0.43322(13) 0.0205(3) Uani 1 1 d . . .
C3 C 0.02145(14) -0.04336(7) 0.35224(14) 0.0227(3) Uani 1 1 d . . .
H31 H -0.0089 -0.0277 0.2770 0.0346(11) Uiso 1 1 calc R U .
C4 C -0.02385(15) -0.09538(8) 0.38104(15) 0.0265(4) Uani 1 1 d . . .
H41 H -0.0854 -0.1151 0.3256 0.0346(11) Uiso 1 1 calc R U .
C5 C 0.02007(16) -0.11919(8) 0.49080(16) 0.0285(4) Uani 1 1 d . . .
H51 H -0.0107 -0.1553 0.5098 0.0346(11) Uiso 1 1 calc R U .
C6 C 0.10876(15) -0.09006(8) 0.57194(15) 0.0267(4) Uani 1 1 d . . .
H61 H 0.1387 -0.1060 0.6470 0.0346(11) Uiso 1 1 calc R U .
C7 C 0.15424(14) -0.03739(8) 0.54381(14) 0.0227(3) Uani 1 1 d . . .
C8 C 0.24388(14) -0.00450(8) 0.63280(14) 0.0244(4) Uani 1 1 d . . .
C9 C 0.28128(14) 0.05441(8) 0.60124(13) 0.0223(3) Uani 1 1 d . . .
C10 C 0.35767(14) 0.08633(8) 0.68855(14) 0.0256(4) Uani 1 1 d . . .
H101 H 0.3856 0.0698 0.7633 0.0346(11) Uiso 1 1 calc R U .
C11 C 0.39366(15) 0.14279(8) 0.66672(14) 0.0274(4) Uani 1 1 d . . .
H111 H 0.4460 0.1647 0.7270 0.0346(11) Uiso 1 1 calc R U .
C12 C 0.35458(15) 0.16701(8) 0.55948(14) 0.0266(4) Uani 1 1 d . . .
H121 H 0.3804 0.2058 0.5478 0.0346(11) Uiso 1 1 calc R U .
C13 C 0.27611(13) 0.13655(7) 0.46344(13) 0.0210(3) Uani 1 1 d . . .
C14 C 0.23886(13) 0.07782(7) 0.48698(13) 0.0202(3) Uani 1 1 d . . .
C15 C 0.28766(15) 0.22119(8) 0.35219(15) 0.0266(4) Uani 1 1 d . . .
H151 H 0.3732 0.2185 0.3752 0.0346(11) Uiso 1 1 calc R U .
H152 H 0.2671 0.2478 0.4073 0.0346(11) Uiso 1 1 calc R U .
C16 C 0.24439(14) 0.24838(7) 0.23501(14) 0.0239(3) Uani 1 1 d . . .
C17 C 0.28507(16) 0.30359(8) 0.21312(16) 0.0299(4) Uani 1 1 d . . .
H171 H 0.3427 0.3239 0.2716 0.0346(11) Uiso 1 1 calc R U .
C18 C 0.24115(16) 0.32853(8) 0.10587(16) 0.0315(4) Uani 1 1 d . . .
H181 H 0.2680 0.3662 0.0893 0.0346(11) Uiso 1 1 calc R U .
C19 C 0.15679(17) 0.29755(8) 0.02220(15) 0.0309(4) Uani 1 1 d . . .
H191 H 0.1241 0.3138 -0.0523 0.0346(11) Uiso 1 1 calc R U .
C20 C 0.12175(16) 0.24268(8) 0.04983(14) 0.0273(4) Uani 1 1 d . . .
H201 H 0.0649 0.2213 -0.0075 0.0346(11) Uiso 1 1 calc R U .
O3 O -0.02577(10) 0.16225(5) 0.21310(9) 0.0231(2) Uani 1 1 d . . .
O4 O -0.47219(11) 0.17322(7) -0.05194(11) 0.0391(3) Uani 1 1 d . . .
N3 N 0.03083(12) 0.10101(6) 0.04259(11) 0.0219(3) Uani 1 1 d . . .
N4 N 0.26158(12) 0.09764(6) 0.14244(12) 0.0241(3) Uani 1 1 d . . .
C21 C -0.12840(14) 0.16366(7) 0.14497(13) 0.0215(3) Uani 1 1 d . . .
C22 C -0.21198(14) 0.19961(7) 0.18287(14) 0.0231(3) Uani 1 1 d . . .
C23 C -0.17278(16) 0.23294(8) 0.28386(14) 0.0258(4) Uani 1 1 d . . .
H231 H -0.0933 0.2319 0.3279 0.0346(11) Uiso 1 1 calc R U .
C24 C -0.24945(17) 0.26743(8) 0.31979(16) 0.0310(4) Uani 1 1 d . . .
H241 H -0.2222 0.2905 0.3878 0.0346(11) Uiso 1 1 calc R U .
C25 C -0.36663(17) 0.26845(9) 0.25638(17) 0.0346(4) Uani 1 1 d . . .
H251 H -0.4193 0.2914 0.2824 0.0346(11) Uiso 1 1 calc R U .
C26 C -0.40641(16) 0.23634(9) 0.15618(16) 0.0331(4) Uani 1 1 d . . .
H261 H -0.4862 0.2374 0.1130 0.0346(11) Uiso 1 1 calc R U .
C27 C -0.32933(15) 0.20218(8) 0.11804(15) 0.0269(4) Uani 1 1 d . . .
C28 C -0.37076(15) 0.16904(8) 0.00926(15) 0.0297(4) Uani 1 1 d . . .
C29 C -0.28608(15) 0.13174(8) -0.02518(14) 0.0265(4) Uani 1 1 d . . .
C30 C -0.32899(16) 0.09725(9) -0.12224(15) 0.0318(4) Uani 1 1 d . . .
H301 H -0.4096 0.0972 -0.1624 0.0346(11) Uiso 1 1 calc R U .
C31 C -0.25383(17) 0.06253(8) -0.16108(15) 0.0322(4) Uani 1 1 d . . .
H311 H -0.2841 0.0376 -0.2260 0.0346(11) Uiso 1 1 calc R U .
C32 C -0.13719(16) 0.06379(8) -0.10726(14) 0.0277(4) Uani 1 1 d . . .
H321 H -0.0883 0.0406 -0.1378 0.0346(11) Uiso 1 1 calc R U .
C33 C -0.08504(15) 0.09889(7) -0.00590(13) 0.0223(3) Uani 1 1 d . . .
C34 C -0.16498(14) 0.13184(7) 0.03846(14) 0.0226(3) Uani 1 1 d . . .
C35 C 0.09830(15) 0.07278(8) -0.02296(14) 0.0252(4) Uani 1 1 d . . .
H351 H 0.0791 0.0919 -0.0992 0.0346(11) Uiso 1 1 calc R U .
H352 H 0.0762 0.0302 -0.0348 0.0346(11) Uiso 1 1 calc R U .
C36 C 0.22667(16) 0.07704(7) 0.03486(14) 0.0251(4) Uani 1 1 d . . .
C37 C 0.30488(17) 0.05926(8) -0.02080(16) 0.0327(4) Uani 1 1 d . . .
H371 H 0.2781 0.0448 -0.0972 0.0346(11) Uiso 1 1 calc R U .
C38 C 0.42156(18) 0.06285(9) 0.03626(18) 0.0372(4) Uani 1 1 d . . .
H381 H 0.4763 0.0515 -0.0008 0.0346(11) Uiso 1 1 calc R U .
C39 C 0.45845(17) 0.08318(9) 0.14796(18) 0.0367(4) Uani 1 1 d . . .
H391 H 0.5386 0.0853 0.1894 0.0346(11) Uiso 1 1 calc R U .
C40 C 0.37606(16) 0.10032(8) 0.19772(16) 0.0308(4) Uani 1 1 d . . .
H401 H 0.4011 0.1146 0.2743 0.0346(11) Uiso 1 1 calc R U .
C41 C -0.4624(3) -0.00539(17) -0.4250(3) 0.0312(8) Uani 0.5 1 d . . P
H411 H -0.4875 0.0083 -0.3625 0.0346(11) Uiso 0.5 1 d R U P
H412 H -0.3887 -0.0245 -0.3927 0.0346(11) Uiso 0.5 1 d R U P
Cl1 Cl -0.44267(5) 0.05696(2) -0.50301(5) 0.04731(14) Uani 1 1 d . . .

loop_
_atom_site_aniso_label
_atom_site_aniso_U_11
_atom_site_aniso_U_22
_atom_site_aniso_U_33
_atom_site_aniso_U_23
_atom_site_aniso_U_13
_atom_site_aniso_U_12
Fe1 0.01933(12) 0.02006(13) 0.01631(12) -0.00009(9) 0.00325(9) 0.00000(9)
O1 0.0247(6) 0.0230(6) 0.0173(5) -0.0011(4) 0.0035(4) -0.0020(5)
O2 0.0344(7) 0.0418(8) 0.0233(6) 0.0098(6) 0.0037(5) 0.0028(6)
N1 0.0208(7) 0.0198(7) 0.0214(7) -0.0013(5) 0.0044(5) -0.0013(5)
N2 0.0227(7) 0.0208(7) 0.0244(7) 0.0007(5) 0.0082(6) 0.0021(5)
C1 0.0178(7) 0.0212(8) 0.0195(8) 0.0000(6) 0.0070(6) 0.0036(6)
C2 0.0193(7) 0.0205(8) 0.0232(8) -0.0010(6) 0.0088(6) 0.0034(6)
C3 0.0238(8) 0.0220(8) 0.0237(8) -0.0016(6) 0.0093(6) 0.0017(7)
C4 0.0248(8) 0.0233(9) 0.0335(9) -0.0054(7) 0.0121(7) -0.0005(7)
C5 0.0302(9) 0.0209(9) 0.0393(10) 0.0019(7) 0.0180(8) 0.0018(7)
C6 0.0283(9) 0.0260(9) 0.0292(9) 0.0061(7) 0.0139(7) 0.0071(7)
C7 0.0213(8) 0.0247(8) 0.0245(8) 0.0017(7) 0.0105(6) 0.0056(7)
C8 0.0213(8) 0.0304(9) 0.0221(8) 0.0029(7) 0.0078(6) 0.0060(7)
C9 0.0184(8) 0.0288(9) 0.0202(8) -0.0003(6) 0.0067(6) 0.0045(6)
C10 0.0221(8) 0.0352(10) 0.0177(7) -0.0009(7) 0.0035(6) 0.0057(7)
C11 0.0244(8) 0.0313(9) 0.0221(8) -0.0073(7) 0.0006(7) 0.0028(7)
C12 0.0258(8) 0.0245(9) 0.0261(8) -0.0051(7) 0.0033(7) -0.0004(7)
C13 0.0180(7) 0.0242(8) 0.0203(8) -0.0032(6) 0.0053(6) 0.0021(6)
C14 0.0170(7) 0.0243(8) 0.0189(7) -0.0020(6) 0.0049(6) 0.0027(6)
C15 0.0264(9) 0.0225(9) 0.0280(9) -0.0026(7) 0.0039(7) -0.0034(7)
C16 0.0220(8) 0.0202(8) 0.0301(9) -0.0007(7) 0.0092(7) 0.0014(6)
C17 0.0270(9) 0.0242(9) 0.0388(10) 0.0003(7) 0.0104(8) -0.0014(7)
C18 0.0346(10) 0.0219(9) 0.0424(10) 0.0046(8) 0.0185(8) 0.0003(7)
C19 0.0403(10) 0.0261(9) 0.0290(9) 0.0068(7) 0.0147(8) 0.0074(8)
C20 0.0315(9) 0.0245(9) 0.0257(8) 0.0012(7) 0.0084(7) 0.0036(7)
O3 0.0207(6) 0.0271(6) 0.0199(5) -0.0008(5) 0.0042(4) 0.0002(5)
O4 0.0231(7) 0.0542(9) 0.0340(7) 0.0073(6) 0.0002(5) 0.0039(6)
N3 0.0262(7) 0.0203(7) 0.0186(6) 0.0003(5) 0.0061(5) 0.0008(6)
N4 0.0258(7) 0.0223(7) 0.0242(7) 0.0027(6) 0.0080(6) 0.0027(6)
C21 0.0214(8) 0.0203(8) 0.0216(8) 0.0057(6) 0.0047(6) -0.0007(6)
C22 0.0249(8) 0.0207(8) 0.0239(8) 0.0070(6) 0.0078(7) 0.0007(6)
C23 0.0275(9) 0.0234(9) 0.0275(8) 0.0058(7) 0.0099(7) 0.0021(7)
C24 0.0386(10) 0.0257(9) 0.0317(9) 0.0037(7) 0.0153(8) 0.0035(8)
C25 0.0378(10) 0.0313(10) 0.0408(10) 0.0111(8) 0.0209(9) 0.0131(8)
C26 0.0267(9) 0.0350(10) 0.0376(10) 0.0133(8) 0.0101(8) 0.0075(8)
C27 0.0247(9) 0.0268(9) 0.0287(9) 0.0098(7) 0.0074(7) 0.0033(7)
C28 0.0242(9) 0.0337(10) 0.0282(9) 0.0111(7) 0.0036(7) -0.0011(7)
C29 0.0256(9) 0.0264(9) 0.0236(8) 0.0070(7) 0.0020(7) -0.0028(7)
C30 0.0269(9) 0.0332(10) 0.0272(9) 0.0044(7) -0.0032(7) -0.0058(8)
C31 0.0370(10) 0.0299(10) 0.0222(8) -0.0014(7) -0.0018(7) -0.0071(8)
C32 0.0355(10) 0.0236(9) 0.0218(8) 0.0005(7) 0.0056(7) -0.0016(7)
C33 0.0278(8) 0.0188(8) 0.0174(7) 0.0034(6) 0.0028(6) -0.0015(7)
C34 0.0241(8) 0.0207(8) 0.0208(8) 0.0042(6) 0.0039(6) -0.0013(6)
C35 0.0334(9) 0.0232(8) 0.0199(8) -0.0011(6) 0.0094(7) 0.0001(7)
C36 0.0335(9) 0.0194(8) 0.0244(8) 0.0022(6) 0.0117(7) 0.0023(7)
C37 0.0404(11) 0.0298(10) 0.0330(10) -0.0013(8) 0.0190(8) 0.0009(8)
C38 0.0396(11) 0.0321(10) 0.0488(12) 0.0022(9) 0.0265(9) 0.0057(8)
C39 0.0261(9) 0.0367(11) 0.0486(11) 0.0047(9) 0.0137(8) 0.0061(8)
C40 0.0261(9) 0.0325(10) 0.0326(9) 0.0013(8) 0.0073(7) 0.0043(8)
C41 0.0241(17) 0.032(2) 0.0353(19) -0.0120(16) 0.0068(15) -0.0037(15)
Cl1 0.0372(3) 0.0350(3) 0.0723(4) 0.0008(2) 0.0206(3) 0.0002(2)

loop_
_atom_type_symbol
_atom_type_description
_atom_type_scat_dispersion_real
_atom_type_scat_dispersion_imag
_atom_type_scat_source
C C 0.0033 0.0016 'International Tables Vol C Tables 4.2.6.8 and 6.1.1.4'
H H 0.0000 0.0000 'International Tables Vol C Tables 4.2.6.8 and 6.1.1.4'
N N 0.0061 0.0033 'International Tables Vol C Tables 4.2.6.8 and 6.1.1.4'
O O 0.0106 0.0060 'International Tables Vol C Tables 4.2.6.8 and 6.1.1.4'
Fe Fe 0.3463 0.8444 'International Tables Vol C Tables 4.2.6.8 and 6.1.1.4'
Cl Cl 0.1484 0.1585 'International Tables Vol C Tables 4.2.6.8 and 6.1.1.4'

loop_
_geom_angle_atom_site_label_1
_geom_angle_atom_site_label_2
_geom_angle_atom_site_label_3
_geom_angle
_geom_angle_site_symmetry_1
_geom_angle_site_symmetry_3
O3 Fe1 O1 94.59(5) . .
O3 Fe1 N3 85.39(5) . .
O1 Fe1 N3 100.24(5) . .
O3 Fe1 N1 102.29(5) . .
O1 Fe1 N1 84.85(5) . .
N3 Fe1 N1 170.50(5) . .
O3 Fe1 N2 88.65(5) . .
O1 Fe1 N2 163.55(5) . .
N3 Fe1 N2 96.09(5) . .
N1 Fe1 N2 78.70(5) . .
O3 Fe1 N4 162.21(5) . .
O1 Fe1 N4 95.17(5) . .
N3 Fe1 N4 78.26(5) . .
N1 Fe1 N4 93.37(5) . .
N2 Fe1 N4 86.18(5) . .
C1 O1 Fe1 135.47(11) . .
C13 N1 C15 115.02(13) . .
C13 N1 Fe1 129.53(11) . .
C15 N1 Fe1 115.42(10) . .
C16 N2 C20 118.41(15) . .
C16 N2 Fe1 114.76(11) . .
C20 N2 Fe1 126.74(12) . .
O1 C1 C14 123.83(15) . .
O1 C1 C2 115.87(14) . .
C14 C1 C2 120.29(14) . .
C7 C2 C3 118.49(15) . .
C7 C2 C1 121.82(15) . .
C3 C2 C1 119.65(14) . .
C4 C3 C2 120.51(16) . .
C4 C3 H31 119.7 . .
C2 C3 H31 119.7 . .
C3 C4 C5 120.51(16) . .
C3 C4 H41 119.7 . .
C5 C4 H41 119.7 . .
C6 C5 C4 119.68(16) . .
C6 C5 H51 120.2 . .
C4 C5 H51 120.2 . .
C5 C6 C7 120.13(16) . .
C5 C6 H61 119.9 . .
C7 C6 H61 119.9 . .
C6 C7 C2 120.66(16) . .
C6 C7 C8 119.84(15) . .
C2 C7 C8 119.42(15) . .
O2 C8 C7 120.97(16) . .
O2 C8 C9 121.29(16) . .
C7 C8 C9 117.70(14) . .
C10 C9 C14 121.38(16) . .
C10 C9 C8 116.37(15) . .
C14 C9 C8 122.24(15) . .
C9 C10 C11 119.82(15) . .
C9 C10 H101 120.1 . .
C11 C10 H101 120.1 . .
C12 C11 C10 120.72(16) . .
C12 C11 H111 119.6 . .
C10 C11 H111 119.6 . .
C11 C12 C13 123.07(17) . .
C11 C12 H121 118.5 . .
C13 C12 H121 118.5 . .
N1 C13 C12 120.99(15) . .
N1 C13 C14 123.16(14) . .
C12 C13 C14 115.85(14) . .
C1 C14 C9 118.21(15) . .
C1 C14 C13 122.61(14) . .
C9 C14 C13 119.14(14) . .
N1 C15 C16 113.32(14) . .
N1 C15 H151 108.9 . .
C16 C15 H151 108.9 . .
N1 C15 H152 108.9 . .
C16 C15 H152 108.9 . .
H151 C15 H152 107.7 . .
N2 C16 C17 121.91(16) . .
N2 C16 C15 117.57(15) . .
C17 C16 C15 120.51(15) . .
C18 C17 C16 119.41(17) . .
C18 C17 H171 120.3 . .
C16 C17 H171 120.3 . .
C17 C18 C19 118.82(17) . .
C17 C18 H181 120.6 . .
C19 C18 H181 120.6 . .
C20 C19 C18 118.47(16) . .
C20 C19 H191 120.8 . .
C18 C19 H191 120.8 . .
N2 C20 C19 122.97(17) . .
N2 C20 H201 118.5 . .
C19 C20 H201 118.5 . .
C21 O3 Fe1 135.18(11) . .
C33 N3 C35 115.38(13) . .
C33 N3 Fe1 128.33(11) . .
C35 N3 Fe1 115.86(10) . .
C36 N4 C40 118.37(15) . .
C36 N4 Fe1 115.36(11) . .
C40 N4 Fe1 126.09(12) . .
O3 C21 C34 123.56(15) . .
O3 C21 C22 115.83(14) . .
C34 C21 C22 120.59(14) . .
C23 C22 C27 119.25(16) . .
C23 C22 C21 119.44(15) . .
C27 C22 C21 121.29(15) . .
C24 C23 C22 120.22(17) . .
C24 C23 H231 119.9 . .
C22 C23 H231 119.9 . .
C23 C24 C25 120.14(18) . .
C23 C24 H241 119.9 . .
C25 C24 H241 119.9 . .
C26 C25 C24 120.34(18) . .
C26 C25 H251 119.8 . .
C24 C25 H251 119.8 . .
C25 C26 C27 119.97(17) . .
C25 C26 H261 120.0 . .
C27 C26 H261 120.0 . .
C26 C27 C22 120.04(17) . .
C26 C27 C28 120.24(16) . .
C22 C27 C28 119.72(16) . .
O4 C28 C27 120.72(18) . .
O4 C28 C29 121.26(17) . .
C27 C28 C29 118.01(15) . .
C30 C29 C34 121.34(17) . .
C30 C29 C28 116.86(16) . .
C34 C29 C28 121.80(16) . .
C29 C30 C31 119.80(17) . .
C29 C30 H301 120.1 . .
C31 C30 H301 120.1 . .
C32 C31 C30 120.98(16) . .
C32 C31 H311 119.5 . .
C30 C31 H311 119.5 . .
C31 C32 C33 122.78(17) . .
C31 C32 H321 118.6 . .
C33 C32 H321 118.6 . .
N3 C33 C32 121.30(16) . .
N3 C33 C34 122.91(14) . .
C32 C33 C34 115.78(15) . .
C21 C34 C29 118.23(16) . .
C21 C34 C33 122.71(15) . .
C29 C34 C33 119.05(15) . .
N3 C35 C36 112.91(13) . .
N3 C35 H351 109.0 . .
C36 C35 H351 109.0 . .
N3 C35 H352 109.0 . .
C36 C35 H352 109.0 . .
H351 C35 H352 107.8 . .
N4 C36 C37 121.92(17) . .
N4 C36 C35 116.98(15) . .
C37 C36 C35 121.10(16) . .
C38 C37 C36 119.09(18) . .
C38 C37 H371 120.5 . .
C36 C37 H371 120.5 . .
C37 C38 C39 119.44(18) . .
C37 C38 H381 120.3 . .
C39 C38 H381 120.3 . .
C40 C39 C38 118.36(18) . .
C40 C39 H391 120.8 . .
C38 C39 H391 120.8 . .
N4 C40 C39 122.81(18) . .
N4 C40 H401 118.6 . .
C39 C40 H401 118.6 . .
Cl1 C41 Cl1 116.7(2) 3_454 .
Cl1 C41 C41 60.38(19) 3_454 3_454
Cl1 C41 C41 56.4(2) . 3_454
Cl1 C41 H411 107.8 3_454 .
Cl1 C41 H411 108.2 . .
C41 C41 H411 126.1 3_454 .
Cl1 C41 H412 108.1 3_454 .
Cl1 C41 H412 108.3 . .
C41 C41 H412 126.5 3_454 .
H411 C41 H412 107.3 . .
C41 Cl1 C41 63.3(2) 3_454 .

loop_
_geom_bond_atom_site_label_1
_geom_bond_atom_site_label_2
_geom_bond_distance
_geom_bond_site_symmetry_2
Fe1 O3 1.9869(12) .
Fe1 O1 1.9918(11) .
Fe1 N3 2.0861(13) .
Fe1 N1 2.0888(13) .
Fe1 N2 2.1708(14) .
Fe1 N4 2.1744(14) .
O1 C1 1.2646(19) .
O2 C8 1.228(2) .
N1 C13 1.351(2) .
N1 C15 1.455(2) .
N2 C16 1.339(2) .
N2 C20 1.344(2) .
C1 C14 1.434(2) .
C1 C2 1.478(2) .
C2 C7 1.401(2) .
C2 C3 1.403(2) .
C3 C4 1.381(2) .
C3 H31 0.9500 .
C4 C5 1.393(3) .
C4 H41 0.9500 .
C5 C6 1.384(3) .
C5 H51 0.9500 .
C6 C7 1.392(2) .
C6 H61 0.9500 .
C7 C8 1.479(2) .
C8 C9 1.487(2) .
C9 C10 1.381(2) .
C9 C14 1.436(2) .
C10 C11 1.392(3) .
C10 H101 0.9500 .
C11 C12 1.367(2) .
C11 H111 0.9500 .
C12 C13 1.439(2) .
C12 H121 0.9500 .
C13 C14 1.450(2) .
C15 C16 1.500(2) .
C15 H151 0.9900 .
C15 H152 0.9900 .
C16 C17 1.390(2) .
C17 C18 1.377(3) .
C17 H171 0.9500 .
C18 C19 1.391(3) .
C18 H181 0.9500 .
C19 C20 1.378(3) .
C19 H191 0.9500 .
C20 H201 0.9500 .
O3 C21 1.2684(19) .
O4 C28 1.232(2) .
N3 C33 1.348(2) .
N3 C35 1.459(2) .
N4 C36 1.338(2) .
N4 C40 1.346(2) .
C21 C34 1.434(2) .
C21 C22 1.480(2) .
C22 C23 1.399(2) .
C22 C27 1.402(2) .
C23 C24 1.383(3) .
C23 H231 0.9500 .
C24 C25 1.395(3) .
C24 H241 0.9500 .
C25 C26 1.378(3) .
C25 H251 0.9500 .
C26 C27 1.398(3) .
C26 H261 0.9500 .
C27 C28 1.474(3) .
C28 C29 1.485(3) .
C29 C30 1.380(3) .
C29 C34 1.436(2) .
C30 C31 1.391(3) .
C30 H301 0.9500 .
C31 C32 1.365(3) .
C31 H311 0.9500 .
C32 C33 1.443(2) .
C32 H321 0.9500 .
C33 C34 1.453(2) .
C35 C36 1.503(2) .
C35 H351 0.9900 .
C35 H352 0.9900 .
C36 C37 1.389(3) .
C37 C38 1.375(3) .
C37 H371 0.9500 .
C38 C39 1.382(3) .
C38 H381 0.9500 .
C39 C40 1.379(3) .
C39 H391 0.9500 .
C40 H401 0.9500 .
C41 Cl1 1.678(3) 3_454
C41 Cl1 1.752(4) .
C41 C41 1.801(7) 3_454
C41 H411 0.9600 .
C41 H412 0.9600 .
Cl1 C41 1.678(3) 3_454
